data_7702128
loop_
_publ_author_name
'Li, Qin'
'Yu, Mei-Hui'
'Xu, Jian'
'Li, Ai-Lin'
'Hu, Tong-Liang'
'Bu, Xian-He'

_publ_section_title
;
 Two new metal-organic frameworks based on tetrazole-heterocyclic ligands
 accompanied by in situ ligand formation.
;
_journal_issue 10
_journal_name_full 'Dalton transactions (Cambridge, England : 2003)'
_journal_page_first 3223
_journal_page_last 3228
_journal_paper_doi 10.1039/c7dt00005g
_journal_volume 46
_journal_year 2017
_chemical_formula_sum 'C18 H10 N10 O8 Zn2'
_chemical_formula_weight 625.14
_space_group_crystal_system orthorhombic
_space_group_IT_number 41
_space_group_name_Hall 'A 2 -2ab'
_space_group_name_H-M_alt 'A e a 2'
_atom_sites_solution_hydrogens geom
_audit_creation_method SHELXL-2016/6
_audit_update_record
;
2017-02-12 deposited with the CCDC.
2017-02-15 downloaded from the CCDC.
;
_cell_angle_alpha 90
_cell_angle_beta 90
_cell_angle_gamma 90
_cell_formula_units_Z 8
_cell_length_a 17.8735(9)
_cell_length_b 20.9554(14)
_cell_length_c 20.7462(13)
_cell_measurement_reflns_used 4148
_cell_measurement_temperature 173(2)
_cell_measurement_theta_max 25.32
_cell_measurement_theta_min 2.99
_cell_volume 7770.4(8)
_computing_cell_refinement 'SAINT(Bruker, 2013)'
_computing_data_collection 'APEX2 (Bruker, 2013)'
_computing_data_reduction 'SAINT(Bruker, 2013)'
_computing_molecular_graphics Diamond
_computing_publication_material 'Bruker SHELXTL'
_computing_structure_refinement 'SHELXL-2016/6 (Sheldrick, 2016)'
_computing_structure_solution 'SHELXS-97 (Sheldrick, 1990)'
_diffrn_ambient_temperature 173(2)
_diffrn_measured_fraction_theta_full 0.976
_diffrn_measured_fraction_theta_max 0.975
_diffrn_measurement_device_type 'PHOTON100 CMOS detector'
_diffrn_measurement_method 'omega scan'
_diffrn_radiation_type MoK\a
_diffrn_radiation_wavelength 0.71073
_diffrn_reflns_av_R_equivalents 0.0714
_diffrn_reflns_av_unetI/netI 0.1083
_diffrn_reflns_Laue_measured_fraction_full 0.976
_diffrn_reflns_Laue_measured_fraction_max 0.975
_diffrn_reflns_limit_h_max 21
_diffrn_reflns_limit_h_min -21
_diffrn_reflns_limit_k_max 25
_diffrn_reflns_limit_k_min -22
_diffrn_reflns_limit_l_max 24
_diffrn_reflns_limit_l_min -24
_diffrn_reflns_number 15279
_diffrn_reflns_point_group_measured_fraction_full 0.978
_diffrn_reflns_point_group_measured_fraction_max 0.978
_diffrn_reflns_theta_full 25.242
_diffrn_reflns_theta_max 25.372
_diffrn_reflns_theta_min 2.989
_diffrn_source 'fine-focus sealed tube'
_exptl_absorpt_coefficient_mu 1.276
_exptl_absorpt_correction_T_max 0.805
_exptl_absorpt_correction_T_min 0.744
_exptl_absorpt_correction_type multi-scan
_exptl_absorpt_process_details 'SADABS (Bruker, 2013)'
_exptl_crystal_colour colorless
_exptl_crystal_density_diffrn 1.069
_exptl_crystal_density_method 'not measured'
_exptl_crystal_description block
_exptl_crystal_F_000 2496.0
_exptl_crystal_size_max 0.24
_exptl_crystal_size_mid 0.21
_exptl_crystal_size_min 0.17
_refine_diff_density_max 1.020
_refine_diff_density_min -1.236
_refine_diff_density_rms 0.137
_refine_ls_abs_structure_details
;
 Refined as an inversion twin.
;
_refine_ls_abs_structure_Flack 0.29(4)
_refine_ls_extinction_method none
_refine_ls_goodness_of_fit_ref 1.053
_refine_ls_hydrogen_treatment constr
_refine_ls_matrix_type full
_refine_ls_number_parameters 345
_refine_ls_number_reflns 6786
_refine_ls_number_restraints 134
_refine_ls_restrained_S_all 1.084
_refine_ls_R_factor_all 0.1100
_refine_ls_R_factor_gt 0.0813
_refine_ls_shift/su_max 0.000
_refine_ls_shift/su_mean 0.000
_refine_ls_structure_factor_coef Fsqd
_refine_ls_weighting_details 'w=1/[\s^2^(Fo^2^)+(0.1303P)^2^] where P=(Fo^2^+2Fc^2^)/3'
_refine_ls_weighting_scheme calc
_refine_ls_wR_factor_gt 0.2076
_refine_ls_wR_factor_ref 0.2230
_reflns_Friedel_coverage 0.946
_reflns_Friedel_fraction_full 0.981
_reflns_Friedel_fraction_max 0.980
_reflns_number_gt 4834
_reflns_number_total 7134
_reflns_threshold_expression 'I > 2\s(I)'
_cod_data_source_file c7dt00005g2.cif
_cod_data_source_block w_sq
_cod_original_sg_symbol_Hall 'A 2 -2ac'
_cod_original_sg_symbol_H-M 'A b a 2'
_cod_database_code 7702128
_shelx_shelxl_version_number 2016/6
_shelx_space_group_comment
;
The symmetry employed for this shelxl refinement is uniquely defined
by the following loop, which should always be used as a source of
symmetry information in preference to the above space-group names.
They are only intended as comments.
;
_platon_squeeze_void_probe_radius 1.20

loop_
_space_group_symop_operation_xyz
'x, y, z'
'-x, -y, z'
'-x+1/2, y, z+1/2'
'x+1/2, -y, z+1/2'
'x, y+1/2, z+1/2'
'-x, -y+1/2, z+1/2'
'-x+1/2, y+1/2, z+1'
'x+1/2, -y+1/2, z+1'

loop_
_atom_site_label
_atom_site_type_symbol
_atom_site_fract_x
_atom_site_fract_y
_atom_site_fract_z
_atom_site_U_iso_or_equiv
_atom_site_adp_type
_atom_site_occupancy
_atom_site_site_symmetry_order
_atom_site_calc_flag
_atom_site_refinement_flags_posn
_atom_site_refinement_flags_adp
_atom_site_refinement_flags_occupancy
O5 O 0.9424(5) 0.7453(5) 0.9476(5) 0.040(3) Uani 1 1 d . . .
C10 C 0.9576(8) 0.7854(10) 0.9071(8) 0.057(6) Uani 1 1 d D . .
Zn1 Zn 0.52676(6) 0.80370(6) 0.97684(13) 0.0205(3) Uani 1 1 d . . .
Zn2 Zn 0.000000 1.000000 1.27974(9) 0.0214(7) Uani 1 2 d S T P
Zn3 Zn 0.500000 1.000000 1.17260(9) 0.0211(6) Uani 1 2 d S T P
O1 O 0.0856(5) 0.9634(5) 1.2391(4) 0.031(2) Uani 1 1 d . . .
O2 O 0.0027(5) 0.9023(6) 1.1825(5) 0.038(3) Uani 1 1 d . U .
O3 O 0.0911(6) 0.7413(5) 1.0328(5) 0.048(3) Uani 1 1 d . . .
O8 O 0.9349(8) 0.9508(8) 0.7273(8) 0.100(7) Uani 1 1 d . . .
O6 O 1.0238(7) 0.7924(7) 0.8803(8) 0.066(4) Uani 1 1 d . U .
O4 O 0.1982(7) 0.7508(8) 0.9922(8) 0.095(5) Uani 1 1 d . U .
O7 O 0.8382(11) 0.9994(10) 0.7410(10) 0.124(7) Uani 1 1 d . U .
N2 N 0.4593(6) 0.9302(6) 1.1150(6) 0.030(3) Uani 1 1 d . . .
N4 N 0.4777(6) 0.8624(5) 1.0444(5) 0.023(2) Uani 1 1 d . U .
N6 N 0.5659(7) 0.8620(6) 0.9069(6) 0.036(3) Uani 1 1 d . U .
N8 N 0.5516(6) 0.9317(6) 0.8377(6) 0.029(3) Uani 1 1 d . U .
N10 N 0.6959(8) 0.8491(8) 0.8980(8) 0.059(4) Uani 1 1 d . U .
H10 H 0.692890 0.820495 0.928924 0.071 Uiso 1 1 calc R U .
N1 N 0.3351(9) 0.9079(9) 1.1455(9) 0.077(5) Uani 1 1 d . U .
H1 H 0.340110 0.932990 1.179264 0.093 Uiso 1 1 calc R U .
N3 N 0.5083(7) 0.9076(6) 1.0737(6) 0.024(3) Uani 1 1 d . U .
H20 H 0.554200 0.921704 1.067693 0.028 Uiso 1 1 calc R U .
N5 N 0.4074(8) 0.8510(7) 1.0618(7) 0.046(3) Uani 1 1 d . U .
N7 N 0.5151(8) 0.8933(7) 0.8789(7) 0.033(3) Uani 1 1 d . U .
H22 H 0.466533 0.890558 0.885046 0.040 Uiso 1 1 calc R U .
N9 N 0.6219(6) 0.9215(6) 0.8327(6) 0.034(3) Uani 1 1 d . . .
C1 C 0.0693(8) 0.9227(7) 1.1952(8) 0.044(4) Uani 1 1 d D U .
C2 C 0.1325(7) 0.8887(8) 1.1607(8) 0.040(4) Uani 1 1 d D . .
C9 C 0.3966(9) 0.8971(8) 1.1107(8) 0.046(4) Uani 1 1 d . . .
C4 C 0.2632(10) 0.8833(9) 1.1340(8) 0.056(5) Uani 1 1 d D . .
C11 C 0.6338(7) 0.8745(7) 0.8807(7) 0.032(3) Uani 1 1 d . U .
C3 C 0.2046(8) 0.9103(8) 1.1663(8) 0.041(4) Uani 1 1 d . U .
H21 H 0.214287 0.945549 1.193796 0.049 Uiso 1 1 calc R U .
C7 C 0.1172(9) 0.8443(7) 1.1126(8) 0.041(4) Uani 1 1 d . U .
H23 H 0.066745 0.833249 1.103541 0.049 Uiso 1 1 calc R U .
C5 C 0.2448(10) 0.8408(9) 1.0842(10) 0.065(6) Uani 1 1 d D . .
H5 H 0.282153 0.828571 1.054034 0.078 Uiso 1 1 calc R U .
C6 C 0.1734(10) 0.8164(11) 1.0780(11) 0.067(7) Uani 1 1 d . . .
C13 C 0.7878(7) 0.9075(6) 0.8293(6) 0.031(3) Uani 1 1 d D U .
H13 H 0.750313 0.936067 0.814402 0.037 Uiso 1 1 calc R U .
C12 C 0.7685(7) 0.8611(6) 0.8742(7) 0.032(3) Uani 1 1 d D . .
C18 C 0.8251(6) 0.8239(7) 0.9008(7) 0.036(4) Uani 1 1 d D U .
H18 H 0.812815 0.795308 0.934709 0.043 Uiso 1 1 calc R U .
C16 C 0.9112(9) 0.8735(8) 0.8331(8) 0.046(4) Uani 1 1 d D . .
H16 H 0.960923 0.878861 0.817834 0.055 Uiso 1 1 calc R U .
C14 C 0.8564(8) 0.9131(7) 0.8067(7) 0.040(4) Uani 1 1 d D . .
C17 C 0.8995(6) 0.8270(7) 0.8797(7) 0.033(3) Uani 1 1 d D U .
C15 C 0.8759(9) 0.9570(8) 0.7556(8) 0.044(4) Uani 1 1 d . U .
C8 C 0.1569(9) 0.7632(8) 1.0295(8) 0.042(4) Uani 1 1 d . U .

loop_
_atom_site_aniso_label
_atom_site_aniso_U_11
_atom_site_aniso_U_22
_atom_site_aniso_U_33
_atom_site_aniso_U_23
_atom_site_aniso_U_13
_atom_site_aniso_U_12
O5 0.006(5) 0.057(7) 0.057(6) 0.021(5) -0.001(4) 0.006(4)
C10 0.014(9) 0.109(17) 0.048(10) 0.041(11) 0.003(7) -0.001(9)
Zn1 0.0140(6) 0.0225(6) 0.0251(6) 0.0025(11) 0.0031(10) -0.0007(5)
Zn2 0.0138(13) 0.0185(15) 0.0319(16) 0.000 0.000 -0.0008(10)
Zn3 0.0176(14) 0.0256(17) 0.0202(14) 0.000 0.000 -0.0028(11)
O1 0.026(5) 0.033(6) 0.035(6) -0.011(5) 0.015(4) -0.008(4)
O2 0.010(5) 0.053(7) 0.053(6) -0.007(5) 0.008(4) 0.008(4)
O3 0.030(7) 0.051(8) 0.062(7) -0.035(6) 0.011(5) -0.006(5)
O8 0.078(11) 0.102(12) 0.120(12) 0.091(10) 0.075(10) 0.065(9)
O6 0.023(6) 0.071(8) 0.104(9) 0.029(7) 0.002(6) 0.026(5)
O4 0.039(7) 0.127(10) 0.117(11) -0.080(9) 0.020(7) -0.016(6)
O7 0.091(10) 0.138(12) 0.143(12) 0.077(10) 0.031(9) 0.054(9)
N2 0.011(6) 0.035(7) 0.044(7) -0.001(6) 0.008(5) -0.004(5)
N4 0.007(5) 0.028(6) 0.035(6) 0.006(5) -0.006(4) -0.009(4)
N6 0.035(3) 0.036(3) 0.037(3) 0.0003(14) -0.0004(14) -0.0003(14)
N8 0.019(6) 0.030(6) 0.039(6) 0.010(5) 0.005(5) -0.008(5)
N10 0.030(7) 0.074(9) 0.073(9) 0.034(8) 0.025(6) 0.022(6)
N1 0.059(9) 0.068(10) 0.104(10) -0.054(9) 0.000(8) -0.018(7)
N3 0.024(3) 0.023(3) 0.024(3) -0.0020(14) -0.0018(14) 0.0004(14)
N5 0.039(7) 0.046(7) 0.052(7) -0.020(6) 0.000(6) -0.011(6)
N7 0.033(4) 0.034(4) 0.034(3) 0.0015(14) 0.0009(14) -0.0006(14)
N9 0.012(7) 0.051(8) 0.038(7) 0.027(6) 0.005(5) -0.003(5)
C1 0.030(8) 0.040(8) 0.064(9) -0.012(7) -0.004(7) -0.021(6)
C2 0.017(8) 0.056(11) 0.048(9) -0.018(8) 0.017(6) -0.014(7)
C9 0.036(10) 0.043(10) 0.058(10) -0.038(9) 0.014(7) 0.003(7)
C4 0.039(11) 0.062(13) 0.067(12) -0.017(10) 0.021(8) -0.001(9)
C11 0.019(7) 0.030(7) 0.049(8) 0.019(6) 0.014(6) 0.008(5)
C3 0.030(7) 0.042(8) 0.050(8) -0.028(7) 0.012(6) -0.019(6)
C7 0.038(8) 0.024(7) 0.061(9) -0.019(7) 0.030(7) 0.004(6)
C5 0.031(10) 0.055(12) 0.110(16) -0.058(12) 0.031(10) -0.011(9)
C6 0.023(10) 0.084(16) 0.096(15) -0.058(13) 0.018(9) -0.012(9)
C13 0.026(7) 0.044(8) 0.023(6) 0.003(6) 0.001(5) 0.026(6)
C12 0.013(7) 0.039(9) 0.044(8) 0.005(7) -0.001(6) 0.010(6)
C18 0.013(7) 0.040(8) 0.055(8) 0.002(7) 0.009(6) 0.006(5)
C16 0.033(10) 0.040(10) 0.063(11) 0.005(8) 0.008(8) -0.001(7)
C14 0.038(9) 0.032(9) 0.049(9) -0.009(7) 0.024(7) -0.008(7)
C17 0.032(4) 0.034(4) 0.034(4) 0.0007(14) 0.0003(14) -0.0006(14)
C15 0.040(8) 0.041(8) 0.050(8) 0.020(7) -0.006(7) 0.008(7)
C8 0.030(8) 0.054(9) 0.042(8) -0.026(7) 0.008(6) 0.008(7)

loop_
_atom_type_symbol
_atom_type_description
_atom_type_scat_dispersion_real
_atom_type_scat_dispersion_imag
_atom_type_scat_source
C C 0.0033 0.0016 'International Tables Vol C Tables 4.2.6.8 and 6.1.1.4'
H H 0.0000 0.0000 'International Tables Vol C Tables 4.2.6.8 and 6.1.1.4'
N N 0.0061 0.0033 'International Tables Vol C Tables 4.2.6.8 and 6.1.1.4'
O O 0.0106 0.0060 'International Tables Vol C Tables 4.2.6.8 and 6.1.1.4'
Zn Zn 0.2839 1.4301 'International Tables Vol C Tables 4.2.6.8 and 6.1.1.4'

loop_
_geom_angle_atom_site_label_1
_geom_angle_atom_site_label_2
_geom_angle_atom_site_label_3
_geom_angle
_geom_angle_site_symmetry_1
_geom_angle_site_symmetry_3
C10 O5 Zn1 114.2(9) . 8_564
O5 C10 O6 124.7(13) . .
O5 C10 C17 121.2(13) . .
O6 C10 C17 113.9(13) . .
O3 Zn1 O5 113.9(5) 8_564 8_464
O3 Zn1 N6 122.2(5) 8_564 .
O5 Zn1 N6 111.6(5) 8_464 .
O3 Zn1 N4 98.0(5) 8_564 .
O5 Zn1 N4 101.5(4) 8_464 .
N6 Zn1 N4 105.9(5) . .
O1 Zn2 O1 127.5(6) . 2_575
O1 Zn2 N8 100.2(4) . 4_475
O1 Zn2 N8 109.5(4) 2_575 4_475
O1 Zn2 N8 109.5(4) . 3
O1 Zn2 N8 100.2(4) 2_575 3
N8 Zn2 N8 109.5(7) 4_475 3
O8 Zn3 O8 107.7(13) 3_655 4_475
O8 Zn3 N2 121.2(5) 3_655 2_675
O8 Zn3 N2 100.3(6) 4_475 2_675
O8 Zn3 N2 100.3(6) 3_655 .
O8 Zn3 N2 121.2(5) 4_475 .
N2 Zn3 N2 107.6(7) 2_675 .
C1 O1 Zn2 113.5(8) . .
C8 O3 Zn1 135.7(10) . 8_464
C15 O8 Zn3 138.8(12) . 3_654
N3 N2 C9 109.4(12) . .
N3 N2 Zn3 113.9(8) . .
C9 N2 Zn3 136.4(10) . .
N3 N4 N5 114.7(12) . .
N3 N4 Zn1 126.6(9) . .
N5 N4 Zn1 118.7(9) . .
N7 N6 C11 111.1(13) . .
N7 N6 Zn1 113.3(10) . .
C11 N6 Zn1 135.5(10) . .
N9 N8 N7 115.3(12) . .
N9 N8 Zn2 120.2(8) . 3_554
N7 N8 Zn2 124.4(9) . 3_554
C11 N10 C12 128.6(14) . .
C11 N10 H10 115.7 . .
C12 N10 H10 115.7 . .
C9 N1 C4 126.8(15) . .
C9 N1 H1 116.6 . .
C4 N1 H1 116.6 . .
N4 N3 N2 107.3(12) . .
N4 N3 H20 126.4 . .
N2 N3 H20 126.4 . .
N4 N5 C9 101.6(12) . .
N6 N7 N8 104.8(13) . .
N6 N7 H22 127.6 . .
N8 N7 H22 127.6 . .
N8 N9 C11 102.0(10) . .
O1 C1 O2 125.1(12) . .
O1 C1 C2 118.6(12) . .
O2 C1 C2 115.8(12) . .
C3 C2 C7 117.7(12) . .
C3 C2 C1 120.4(13) . .
C7 C2 C1 120.5(13) . .
N2 C9 N1 124.9(14) . .
N2 C9 N5 107.0(12) . .
N1 C9 N5 128.1(15) . .
C3 C4 N1 117.8(14) . .
C3 C4 C5 116.4(15) . .
N1 C4 C5 124.9(15) . .
N10 C11 N6 125.7(14) . .
N10 C11 N9 128.0(13) . .
N6 C11 N9 106.3(11) . .
C4 C3 C2 122.9(14) . .
C4 C3 H21 118.6 . .
C2 C3 H21 118.6 . .
C6 C7 C2 121.2(15) . .
C6 C7 H23 119.4 . .
C2 C7 H23 119.4 . .
C6 C5 C4 121.3(15) . .
C6 C5 H5 119.4 . .
C4 C5 H5 119.4 . .
C5 C6 C7 118.3(15) . .
C5 C6 C8 120.5(14) . .
C7 C6 C8 121.0(15) . .
C14 C13 C12 122.1(12) . .
C14 C13 H13 118.9 . .
C12 C13 H13 118.9 . .
N10 C12 C18 115.5(11) . .
N10 C12 C13 126.0(11) . .
C18 C12 C13 118.5(12) . .
C12 C18 C17 122.7(13) . .
C12 C18 H18 118.6 . .
C17 C18 H18 118.6 . .
C17 C16 C14 125.8(14) . .
C17 C16 H16 117.1 . .
C14 C16 H16 117.1 . .
C13 C14 C15 122.8(14) . .
C13 C14 C16 117.4(14) . .
C15 C14 C16 119.8(14) . .
C16 C17 C18 113.1(12) . .
C16 C17 C10 125.4(12) . .
C18 C17 C10 121.5(12) . .
O7 C15 O8 117.6(17) . .
O7 C15 C14 122.7(18) . .
O8 C15 C14 119.7(14) . .
O4 C8 O3 125.1(16) . .
O4 C8 C6 120.4(17) . .
O3 C8 C6 114.1(13) . .

loop_
_geom_bond_atom_site_label_1
_geom_bond_atom_site_label_2
_geom_bond_distance
_geom_bond_site_symmetry_2
O5 C10 1.218(18) .
O5 Zn1 1.923(9) 8_564
C10 O6 1.31(2) .
C10 C17 1.471(12) .
Zn1 O3 1.886(11) 8_564
Zn1 N6 2.022(13) .
Zn1 N4 2.062(12) .
Zn2 O1 1.909(9) .
Zn2 O1 1.909(9) 2_575
Zn2 N8 2.084(12) 4_475
Zn2 N8 2.084(12) 3
Zn3 O8 1.925(12) 3_655
Zn3 O8 1.925(12) 4_475
Zn3 N2 2.023(12) 2_675
Zn3 N2 2.023(12) .
O1 C1 1.280(17) .
O2 C1 1.292(17) .
O3 C8 1.26(2) .
O8 C15 1.21(2) .
O4 C8 1.101(19) .
O7 C15 1.16(2) .
N2 N3 1.314(17) .
N2 C9 1.322(19) .
N4 N3 1.252(17) .
N4 N5 1.330(18) .
N6 N7 1.261(18) .
N6 C11 1.356(18) .
N8 N9 1.279(16) .
N8 N7 1.343(18) .
N10 C11 1.282(19) .
N10 C12 1.410(18) .
N10 H10 0.8800 .
N1 C9 1.33(2) .
N1 C4 1.41(2) .
N1 H1 0.8800 .
N3 H20 0.8800 .
N5 C9 1.413(18) .
N7 H22 0.8800 .
N9 C11 1.417(17) .
C1 C2 1.516(12) .
C2 C3 1.37(2) .
C2 C7 1.39(2) .
C4 C3 1.37(2) .
C4 C5 1.404(13) .
C3 H21 0.9500 .
C7 C6 1.36(2) .
C7 H23 0.9500 .
C5 C6 1.38(2) .
C5 H5 0.9500 .
C6 C8 1.53(2) .
C13 C14 1.318(19) .
C13 C12 1.390(12) .
C13 H13 0.9500 .
C12 C18 1.391(12) .
C18 C17 1.402(12) .
C18 H18 0.9500 .
C16 C17 1.39(2) .
C16 C14 1.396(12) .
C16 H16 0.9500 .
C14 C15 1.45(2) .

loop_
_geom_torsion_atom_site_label_1
_geom_torsion_atom_site_label_2
_geom_torsion_atom_site_label_3
_geom_torsion_atom_site_label_4
_geom_torsion
_geom_torsion_site_symmetry_1
Zn1 O5 C10 O6 6(3) 8_564
Zn1 O5 C10 C17 180.0(14) 8_564
N5 N4 N3 N2 0.8(17) .
Zn1 N4 N3 N2 -176.4(9) .
C9 N2 N3 N4 0.2(17) .
Zn3 N2 N3 N4 175.6(9) .
N3 N4 N5 C9 -1.4(18) .
Zn1 N4 N5 C9 176.0(10) .
C11 N6 N7 N8 -6.0(17) .
Zn1 N6 N7 N8 176.2(9) .
N9 N8 N7 N6 7.6(18) .
Zn2 N8 N7 N6 -176.5(10) 3_554
N7 N8 N9 C11 -5.7(17) .
Zn2 N8 N9 C11 178.3(9) 3_554
Zn2 O1 C1 O2 -7(2) .
Zn2 O1 C1 C2 -178.1(12) .
O1 C1 C2 C3 -14(3) .
O2 C1 C2 C3 174.1(17) .
O1 C1 C2 C7 -179.8(15) .
O2 C1 C2 C7 8(2) .
N3 N2 C9 N1 -179.5(19) .
Zn3 N2 C9 N1 7(3) .
N3 N2 C9 N5 -1.1(19) .
Zn3 N2 C9 N5 -175.0(11) .
C4 N1 C9 N2 166(2) .
C4 N1 C9 N5 -12(4) .
N4 N5 C9 N2 1.4(18) .
N4 N5 C9 N1 180(2) .
C9 N1 C4 C3 -166(2) .
C9 N1 C4 C5 2(4) .
C12 N10 C11 N6 -178.1(17) .
C12 N10 C11 N9 0(3) .
N7 N6 C11 N10 -178.8(18) .
Zn1 N6 C11 N10 -2(3) .
N7 N6 C11 N9 2.9(18) .
Zn1 N6 C11 N9 -180.0(11) .
N8 N9 C11 N10 -176.6(18) .
N8 N9 C11 N6 1.7(16) .
N1 C4 C3 C2 -177.5(19) .
C5 C4 C3 C2 13(3) .
C7 C2 C3 C4 -11(3) .
C1 C2 C3 C4 -176.9(17) .
C3 C2 C7 C6 9(3) .
C1 C2 C7 C6 175.5(18) .
C3 C4 C5 C6 -15(3) .
N1 C4 C5 C6 177(2) .
C4 C5 C6 C7 14(4) .
C4 C5 C6 C8 -171(2) .
C2 C7 C6 C5 -11(3) .
C2 C7 C6 C8 174.3(18) .
C11 N10 C12 C18 -177.3(18) .
C11 N10 C12 C13 5(3) .
C14 C13 C12 N10 -175.9(17) .
C14 C13 C12 C18 7(2) .
N10 C12 C18 C17 175.9(16) .
C13 C12 C18 C17 -6(2) .
C12 C13 C14 C15 174.1(15) .
C12 C13 C14 C16 -5(2) .
C17 C16 C14 C13 2(3) .
C17 C16 C14 C15 -176.4(16) .
C14 C16 C17 C18 -2(2) .
C14 C16 C17 C10 179.9(17) .
C12 C18 C17 C16 4(2) .
C12 C18 C17 C10 -177.8(16) .
O5 C10 C17 C16 -179.4(17) .
O6 C10 C17 C16 -5(3) .
O5 C10 C17 C18 3(3) .
O6 C10 C17 C18 177.4(17) .
Zn3 O8 C15 O7 16(4) 3_654
Zn3 O8 C15 C14 -162.7(17) 3_654
C13 C14 C15 O7 18(3) .
C16 C14 C15 O7 -164(2) .
C13 C14 C15 O8 -164.1(19) .
C16 C14 C15 O8 15(3) .
Zn1 O3 C8 O4 -14(3) 8_464
Zn1 O3 C8 C6 158.6(14) 8_464
C5 C6 C8 O4 -13(4) .
C7 C6 C8 O4 162(2) .
C5 C6 C8 O3 174(2) .
C7 C6 C8 O3 -11(3) .

loop_
_platon_squeeze_void_nr
_platon_squeeze_void_average_x
_platon_squeeze_void_average_y
_platon_squeeze_void_average_z
_platon_squeeze_void_volume
_platon_squeeze_void_count_electrons
_platon_squeeze_void_content
1 -0.022 0.000 -0.013 4166 1289 ' '
